data_7203985
loop_
_publ_author_name
'Maple, Martin J.'
'Philp, Eilidh F.'
'Slawin, Alexandra M. Z.'
'Lightfoot, Philip'
'Cox, Paul A.'
'Wright, Paul A.'

_publ_section_title
;
 Azamacrocycles and the azaoxacryptand
 4,7,13,16,21,24-hexaoxa-1,10-diazabicyclo[8.8.8]hexacosane as
 structure-directing agents in the synthesis of microporous
 metalloaluminophosphates
;
_journal_coden_ASTM JMACEP
_journal_issue 1
_journal_name_full 'Journal of Materials Chemistry'
_journal_page_first 98
_journal_page_last 104
_journal_paper_doi 10.1039/b003430o
_journal_volume 11
_journal_year 2001
_chemical_formula_moiety 'C1.50 Al0.80 N0.17 O4.50 P Zn0.20 '
_chemical_formula_sum 'C1.5 Al0.8 N0.17 O4.5 P Zn0.2'
_chemical_formula_weight 158.03
_space_group_IT_number 226
_symmetry_cell_setting cubic
_symmetry_Int_Tables_number 226
_symmetry_space_group_name_Hall '-F 4a 2 3'
_symmetry_space_group_name_H-M 'F m -3 c'
_audit_creation_date 'Wed Apr 27 09:21:29 2000'
_audit_creation_method 'from TEXRAY.INF file'
_cell_angle_alpha 90
_cell_angle_beta 90
_cell_angle_gamma 90
_cell_formula_units_Z 96
_cell_length_a 23.990(8)
_cell_length_b 23.990(8)
_cell_length_c 23.990(8)
_cell_measurement_reflns_used 0
_cell_measurement_temperature 150
_cell_measurement_theta_max 0.0
_cell_measurement_theta_min 0.0
_cell_volume 13807(8)
_computing_cell_refinement 'LS (W.Clegg)'
_computing_data_collection 'Bruker SMART'
_computing_data_reduction teXsan
_computing_publication_material teXsan
_computing_structure_refinement teXsan
_diffrn_ambient_temperature 150
_diffrn_measurement_device CCD
_diffrn_measurement_method 'omega scans with profile analysis'
_diffrn_orient_matrix_UB_11 0.00000
_diffrn_orient_matrix_UB_12 0.00000
_diffrn_orient_matrix_UB_13 0.00000
_diffrn_orient_matrix_UB_21 0.00000
_diffrn_orient_matrix_UB_22 0.00000
_diffrn_orient_matrix_UB_23 0.00000
_diffrn_orient_matrix_UB_31 0.00000
_diffrn_orient_matrix_UB_32 0.00000
_diffrn_orient_matrix_UB_33 0.00000
_diffrn_radiation_source 'Daresbury Synchrotron'
_diffrn_radiation_type 'Monochromated synchrotron X-rays'
_diffrn_radiation_wavelength 0.6942
_diffrn_reflns_av_R_equivalents 8.06
_diffrn_reflns_limit_h_max 10
_diffrn_reflns_limit_h_min -33
_diffrn_reflns_limit_k_max 10
_diffrn_reflns_limit_k_min -32
_diffrn_reflns_limit_l_max 29
_diffrn_reflns_limit_l_min -9
_diffrn_reflns_number 6420
_diffrn_reflns_theta_max 29.99
_diffrn_standards_decay_% 0.00
_diffrn_standards_interval_count 0
_diffrn_standards_number 0
_exptl_absorpt_coefficient_mu 1.343
_exptl_absorpt_correction_type none
_exptl_crystal_colour colourless
_exptl_crystal_density_diffrn 1.824
_exptl_crystal_description cube
_exptl_crystal_F_000 7448.64
_exptl_crystal_size_max 0.020
_exptl_crystal_size_mid 0.020
_exptl_crystal_size_min 0.020
_refine_diff_density_max 4.49
_refine_diff_density_min -1.88
_refine_ls_extinction_method none
_refine_ls_goodness_of_fit_obs 8.098
_refine_ls_matrix_type full
_refine_ls_number_parameters 33
_refine_ls_number_reflns 312
_refine_ls_number_restraints 0
_refine_ls_R_factor_obs 0.1233
_refine_ls_shift/esd_max 0.0110
_refine_ls_structure_factor_coef F
_refine_ls_weighting_scheme sigma
_refine_ls_wR_factor_obs 0.1329
_reflns_number_observed 312
_reflns_number_total 1007
_reflns_observed_criterion 3.00
_cod_data_source_file b003430o.txt
_cod_data_source_block A_TEXRAY.INF_file_is_not_p
_cod_depositor_comments
;
The following automatic conversions were performed:

'_atom_site_thermal_displace_type' tag value 'Uij' was replaced with
'Uani' value 32 times.

Automatic conversion script
Id: cif_fix_values 1646 2011-03-28 12:23:43Z adriana 
;
_cod_original_cell_volume 13806(6)
_cod_original_sg_symbol_H-M 'F m -3 c   '
_cod_original_formula_sum 'C1.50 Al0.80 N0.17 O4.50 P Zn0.20 '
_cod_database_code 7203985

loop_
_symmetry_equiv_pos_as_xyz
'   +x,   +y,   +z'
'   +x,1/2+y,1/2+z'
'1/2+x,   +y,1/2+z'
'1/2+x,1/2+y,   +z'
'   +z,   +x,   +y'
'   +z,1/2+x,1/2+y'
'1/2+z,   +x,1/2+y'
'1/2+z,1/2+x,   +y'
'   +y,   +z,   +x'
'   +y,1/2+z,1/2+x'
'1/2+y,   +z,1/2+x'
'1/2+y,1/2+z,   +x'
'   +x,   -y,   -z'
'   +x,1/2-y,1/2-z'
'1/2+x,   -y,1/2-z'
'1/2+x,1/2-y,   -z'
'   +z,   -x,   -y'
'   +z,1/2-x,1/2-y'
'1/2+z,   -x,1/2-y'
'1/2+z,1/2-x,   -y'
'   +y,   -z,   -x'
'   +y,1/2-z,1/2-x'
'1/2+y,   -z,1/2-x'
'1/2+y,1/2-z,   -x'
'   -x,   +y,   -z'
'   -x,1/2+y,1/2-z'
'1/2-x,   +y,1/2-z'
'1/2-x,1/2+y,   -z'
'   -z,   +x,   -y'
'   -z,1/2+x,1/2-y'
'1/2-z,   +x,1/2-y'
'1/2-z,1/2+x,   -y'
'   -y,   +z,   -x'
'   -y,1/2+z,1/2-x'
'1/2-y,   +z,1/2-x'
'1/2-y,1/2+z,   -x'
'   -x,   -y,   +z'
'   -x,1/2-y,1/2+z'
'1/2-x,   -y,1/2+z'
'1/2-x,1/2-y,   +z'
'   -z,   -x,   +y'
'   -z,1/2-x,1/2+y'
'1/2-z,   -x,1/2+y'
'1/2-z,1/2-x,   +y'
'   -y,   -z,   +x'
'   -y,1/2-z,1/2+x'
'1/2-y,   -z,1/2+x'
'1/2-y,1/2-z,   +x'
'   +x,   +z,1/2+y'
'   +x,1/2+z,   +y'
'1/2+x,   +z,   +y'
1/2+x,1/2+z,1/2+y
'   +y,   +x,1/2+z'
'   +y,1/2+x,   +z'
'1/2+y,   +x,   +z'
1/2+y,1/2+x,1/2+z
'   +z,   +y,1/2+x'
'   +z,1/2+y,   +x'
'1/2+z,   +y,   +x'
1/2+z,1/2+y,1/2+x
'   +x,   -z,1/2-y'
'   +x,1/2-z,   -y'
'1/2+x,   -z,   -y'
1/2+x,1/2-z,1/2-y
'   +y,   -x,1/2-z'
'   +y,1/2-x,   -z'
'1/2+y,   -x,   -z'
1/2+y,1/2-x,1/2-z
'   +z,   -y,1/2-x'
'   +z,1/2-y,   -x'
'1/2+z,   -y,   -x'
1/2+z,1/2-y,1/2-x
'   -x,   +z,1/2-y'
'   -x,1/2+z,   -y'
'1/2-x,   +z,   -y'
1/2-x,1/2+z,1/2-y
'   -y,   +x,1/2-z'
'   -y,1/2+x,   -z'
'1/2-y,   +x,   -z'
1/2-y,1/2+x,1/2-z
'   -z,   +y,1/2-x'
'   -z,1/2+y,   -x'
'1/2-z,   +y,   -x'
1/2-z,1/2+y,1/2-x
'   -x,   -z,1/2+y'
'   -x,1/2-z,   +y'
'1/2-x,   -z,   +y'
1/2-x,1/2-z,1/2+y
'   -y,   -x,1/2+z'
'   -y,1/2-x,   +z'
'1/2-y,   -x,   +z'
1/2-y,1/2-x,1/2+z
'   -z,   -y,1/2+x'
'   -z,1/2-y,   +x'
'1/2-z,   -y,   +x'
1/2-z,1/2-y,1/2+x
'   -x,   -y,   -z'
'   -x,1/2-y,1/2-z'
'1/2-x,   -y,1/2-z'
'1/2-x,1/2-y,   -z'
'   -z,   -x,   -y'
'   -z,1/2-x,1/2-y'
'1/2-z,   -x,1/2-y'
'1/2-z,1/2-x,   -y'
'   -y,   -z,   -x'
'   -y,1/2-z,1/2-x'
'1/2-y,   -z,1/2-x'
'1/2-y,1/2-z,   -x'
'   -x,   +y,   +z'
'   -x,1/2+y,1/2+z'
'1/2-x,   +y,1/2+z'
'1/2-x,1/2+y,   +z'
'   -z,   +x,   +y'
'   -z,1/2+x,1/2+y'
'1/2-z,   +x,1/2+y'
'1/2-z,1/2+x,   +y'
'   -y,   +z,   +x'
'   -y,1/2+z,1/2+x'
'1/2-y,   +z,1/2+x'
'1/2-y,1/2+z,   +x'
'   +x,   -y,   +z'
'   +x,1/2-y,1/2+z'
'1/2+x,   -y,1/2+z'
'1/2+x,1/2-y,   +z'
'   +z,   -x,   +y'
'   +z,1/2-x,1/2+y'
'1/2+z,   -x,1/2+y'
'1/2+z,1/2-x,   +y'
'   +y,   -z,   +x'
'   +y,1/2-z,1/2+x'
'1/2+y,   -z,1/2+x'
'1/2+y,1/2-z,   +x'
'   +x,   +y,   -z'
'   +x,1/2+y,1/2-z'
'1/2+x,   +y,1/2-z'
'1/2+x,1/2+y,   -z'
'   +z,   +x,   -y'
'   +z,1/2+x,1/2-y'
'1/2+z,   +x,1/2-y'
'1/2+z,1/2+x,   -y'
'   +y,   +z,   -x'
'   +y,1/2+z,1/2-x'
'1/2+y,   +z,1/2-x'
'1/2+y,1/2+z,   -x'
'   -x,   -z,1/2-y'
'   -x,1/2-z,   -y'
'1/2-x,   -z,   -y'
1/2-x,1/2-z,1/2-y
'   -y,   -x,1/2-z'
'   -y,1/2-x,   -z'
'1/2-y,   -x,   -z'
1/2-y,1/2-x,1/2-z
'   -z,   -y,1/2-x'
'   -z,1/2-y,   -x'
'1/2-z,   -y,   -x'
1/2-z,1/2-y,1/2-x
'   -x,   +z,1/2+y'
'   -x,1/2+z,   +y'
'1/2-x,   +z,   +y'
1/2-x,1/2+z,1/2+y
'   -y,   +x,1/2+z'
'   -y,1/2+x,   +z'
'1/2-y,   +x,   +z'
1/2-y,1/2+x,1/2+z
'   -z,   +y,1/2+x'
'   -z,1/2+y,   +x'
'1/2-z,   +y,   +x'
1/2-z,1/2+y,1/2+x
'   +x,   -z,1/2+y'
'   +x,1/2-z,   +y'
'1/2+x,   -z,   +y'
1/2+x,1/2-z,1/2+y
'   +y,   -x,1/2+z'
'   +y,1/2-x,   +z'
'1/2+y,   -x,   +z'
1/2+y,1/2-x,1/2+z
'   +z,   -y,1/2+x'
'   +z,1/2-y,   +x'
'1/2+z,   -y,   +x'
1/2+z,1/2-y,1/2+x
'   +x,   +z,1/2-y'
'   +x,1/2+z,   -y'
'1/2+x,   +z,   -y'
1/2+x,1/2+z,1/2-y
'   +y,   +x,1/2-z'
'   +y,1/2+x,   -z'
'1/2+y,   +x,   -z'
1/2+y,1/2+x,1/2-z
'   +z,   +y,1/2-x'
'   +z,1/2+y,   -x'
'1/2+z,   +y,   -x'
1/2+z,1/2+y,1/2-x

loop_
_atom_site_aniso_label
_atom_site_aniso_U_11
_atom_site_aniso_U_22
_atom_site_aniso_U_33
_atom_site_aniso_U_12
_atom_site_aniso_U_13
_atom_site_aniso_U_23
Zn(1) 0.0266 0.0301 0.0252 0.0000 0.0000 0.0115
P(1) 0.033(10) 0.024(8) 0.028(9) 0.0000 0.0000 0.010(8)
Al(1) 0.027(8) 0.030(8) 0.025(7) 0.0000 0.0000 0.011(7)
O(11) 0.07(2) 0.06(1) 0.01(2) 0.0000 0.0000 0.02(2)
O(12) 0.05(1) 0.04(2) 0.02(2) 0.0000 0.0000 0.018(10)
O(13) 0.07(2) 0.01(1) 0.06(1) 0.014(9) 0.01(1) 0.015(9)

loop_
_atom_site_label
_atom_site_fract_x
_atom_site_fract_y
_atom_site_fract_z
_atom_site_U_iso_or_equiv
_atom_site_thermal_displace_type
_atom_site_occupancy
_atom_site_disorder_assembly
_atom_site_disorder_group
Zn(1) 0.0000 0.1839 0.0899 0.0273 Uani 0.2 A 1
P(1) 0.0000 0.0942(8) 0.1867(7) 0.028(4) Uani 1 . .
Al(1) 0.0000 0.1839(6) 0.0899(7) 0.027(4) Uani 0.8 A 2
O(11) 0.0000 0.1086(9) 0.245(2) 0.046(8) Uani 1 . .
O(12) 0.0000 0.148(2) 0.151(1) 0.036(10) Uani 1 . .
O(13) 0.0491(10) 0.0597(9) 0.1738(6) 0.047(7) Uani 1 . .
O(1) 0.2015 0.1583 0.2904 0.1267 Uani 0.083 S -1
O(2) 0.2425 0.3355 0.3076 0.1267 Uani 0.083 S -1
O(3) 0.3044 0.1136 0.2310 0.1267 Uani 0.083 S -1
O(4) 0.3585 0.3041 0.3095 0.1267 Uani 0.083 S -1
O(5) 0.1467 0.3134 0.1363 0.1267 Uani 0.083 S -1
O(6) 0.2732 0.3122 0.1350 0.1267 Uani 0.083 S -1
N(1) 0.1505 0.2667 0.2603 0.1267 Uani 0.083 S -1
N(2) 0.3435 0.2354 0.2068 0.1267 Uani 0.083 S -1
C(1) 0.1503 0.2500 0.1503 0.1267 Uani 0.083 S -1
C(2) 0.3283 0.3283 0.1717 0.1267 Uani 0.083 S -1
C(3) 0.3636 0.2878 0.1779 0.1267 Uani 0.083 S -1
C(4) 0.1353 0.2333 0.3118 0.1267 Uani 0.083 S -1
C(5) 0.1471 0.3288 0.2689 0.1267 Uani 0.083 S -1
C(6) 0.1855 0.3542 0.3139 0.1267 Uani 0.083 S -1
C(7) 0.1822 0.1952 0.3339 0.1267 Uani 0.083 S -1
C(8) 0.2380 0.1144 0.3087 0.1267 Uani 0.083 S -1
C(9) 0.2835 0.3677 0.3376 0.1267 Uani 0.083 S -1
C(10) 0.2500 0.0821 0.2500 0.1267 Uani 0.083 S -1
C(11) 0.3322 0.3310 0.3565 0.1267 Uani 0.083 S -1
C(12) 0.2879 0.1459 0.1830 0.1267 Uani 0.083 S -1
C(13) 0.3618 0.2440 0.3120 0.1267 Uani 0.083 S -1
C(14) 0.3336 0.1881 0.1664 0.1267 Uani 0.083 S -1
C(15) 0.3802 0.2194 0.2555 0.1267 Uani 0.083 S -1
C(16) 0.1191 0.2470 0.2095 0.1267 Uani 0.083 S -1
C(17) 0.1827 0.3291 0.0906 0.1267 Uani 0.083 S -1
C(18) 0.2371 0.3547 0.1123 0.1267 Uani 0.083 S -1

loop_
_atom_type_symbol
_atom_type_oxidation_number
_atom_type_number_in_cell
_atom_type_scat_dispersion_real
_atom_type_scat_dispersion_imag
_atom_type_scat_source
Al 0 76 0.064 0.051 'International Tables'
P 0 96 0.102 0.094 'International Tables'
O 0 432 0.011 0.006 'International Tables'
N 0 16 0.006 0.003 'International Tables'
Zn 0 19 0.284 1.430 'International Tables'
C 0 144 0.003 0.002 'International Tables'

loop_
_geom_angle_atom_site_label_1
_geom_angle_atom_site_label_2
_geom_angle_atom_site_label_3
_geom_angle
_geom_angle_site_symmetry_1
_geom_angle_site_symmetry_2
_geom_angle_site_symmetry_3
_geom_angle_publ_flag
O(11) Zn(1) O(12) 105(1) ? ? ? yes
O(11) Zn(1) O(13) 105.9(6) ? ? ? yes
O(11) Zn(1) O(13) 105.9(6) ? ? ? yes
O(12) Zn(1) O(13) 114.3(6) ? ? ? yes
O(12) Zn(1) O(13) 114.3(6) ? ? ? yes
O(13) Zn(1) O(13) 109.7(10) ? ? ? yes
O(11) P(1) O(12) 109(1) ? ? ? yes
O(11) P(1) O(13) 109(1) ? ? ? yes
O(11) P(1) O(13) 109(1) ? ? ? yes
O(12) P(1) O(13) 110(1) ? ? ? yes
O(12) P(1) O(13) 110(1) ? ? ? yes
O(13) P(1) O(13) 106(1) ? ? ? yes
O(11) Al(1) O(12) 105(1) ? ? ? yes
O(11) Al(1) O(13) 105.9(8) ? ? ? yes
O(11) Al(1) O(13) 105.9(8) ? ? ? yes
O(12) Al(1) O(13) 114.3(8) ? ? ? yes
O(12) Al(1) O(13) 114.3(8) ? ? ? yes
O(13) Al(1) O(13) 109(1) ? ? ? yes
Zn(1) O(11) P(1) 151(1) ? ? ? yes
Zn(1) O(12) P(1) 154(1) ? ? ? yes
Zn(1) O(13) P(1) 151(1) ? ? ? yes

loop_
_geom_bond_atom_site_label_1
_geom_bond_atom_site_label_2
_geom_bond_distance
_geom_bond_site_symmetry_1
_geom_bond_site_symmetry_2
_geom_bond_publ_flag
Zn(1) O(11) 1.77(4) ? ? yes
Zn(1) O(12) 1.72(5) ? ? yes
Zn(1) O(13) 1.75(3) ? ? yes
Zn(1) O(13) 1.75(3) ? ? yes
P(1) O(11) 1.43(5) ? ? yes
P(1) O(12) 1.53(5) ? ? yes
P(1) O(13) 1.47(3) ? ? yes
P(1) O(13) 1.47(3) ? ? yes
Al(1) O(11) 1.77(5) ? ? yes
Al(1) O(12) 1.72(5) ? ? yes
Al(1) O(13) 1.75(3) ? ? yes
Al(1) O(13) 1.75(3) ? ? yes

loop_
_cod_changelog_entry_id
_cod_changelog_entry_author
_cod_changelog_entry_date
_cod_changelog_entry_text
1 'Vaitkus, Antanas' 2022-09-17T02:00:00+03:00 'Updated bibliographic information.'
2 'Vaitkus, Antanas' 2022-09-17T03:00:00+03:00
;
 Changed the '_atom_site_calc_flag' data name to '_atom_site_occupancy' and
 updated the occupancy values after consulting the original publication.
;
3 'Vaitkus, Antanas' 2022-09-17T14:45:00+03:00
;
 Marked atoms 'Zn(1)' and 'Al(1)' as belonging to the compositional disorder
 site 'A'. Marked atoms of the [2.2.2]Cryptand molecular entity as disordered
 around a special position.
;
